data_1504885
loop_
_publ_author_name
'Yao, Pei-Yuan'
'Zhang, Yu'
'Hsung, Richard P.'
'Zhao, Kang'

_publ_section_title
;
 A sequential metal-catalyzed C-N bond formation in the synthesis of
 2-amido-indoles.
;
_journal_issue 19
_journal_name_full 'Organic letters'
_journal_page_first 4275
_journal_page_last 4278
_journal_paper_doi 10.1021/ol801711p
_journal_volume 10
_journal_year 2008
_chemical_absolute_configuration rm
_chemical_formula_sum 'C25.5 H24 N2 O2.5'
_chemical_formula_weight 398.47
_chemical_name_systematic
; 
 ? 
;
_space_group_IT_number 169
_symmetry_cell_setting hexagonal
_symmetry_space_group_name_Hall 'P 61'
_symmetry_space_group_name_H-M 'P 61'
_atom_sites_solution_hydrogens geom
_atom_sites_solution_primary direct
_atom_sites_solution_secondary difmap
_audit_creation_method SHELXL-97
_cell_angle_alpha 90.00
_cell_angle_beta 90.00
_cell_angle_gamma 120.00
_cell_formula_units_Z 6
_cell_length_a 19.314(3)
_cell_length_b 19.314(3)
_cell_length_c 10.066(2)
_cell_measurement_reflns_used 9204
_cell_measurement_temperature 113(2)
_cell_measurement_theta_max 27.8
_cell_measurement_theta_min 2.1
_cell_volume 3251.9(10)
_computing_cell_refinement crystalclear
_computing_data_collection 'Crystalclear (Rigaku/MSC Inc., 2005)'
_computing_data_reduction crystalclear
_computing_molecular_graphics 'Bruker SHELXTL'
_computing_publication_material 'Bruker SHELXTL'
_computing_structure_refinement 'SHELXL-97 (Sheldrick, 1997)'
_computing_structure_solution 'SHELXS-97 (Sheldrick, 1990)'
_diffrn_ambient_temperature 113(2)
_diffrn_detector_area_resol_mean 7.31
_diffrn_measured_fraction_theta_full 0.999
_diffrn_measured_fraction_theta_max 0.999
_diffrn_measurement_device_type 'Rigaku Saturn CCD area detector'
_diffrn_measurement_method '\w and \f scans'
_diffrn_radiation_monochromator confocal
_diffrn_radiation_source 'rotating anode'
_diffrn_radiation_type MoK\a
_diffrn_radiation_wavelength 0.71073
_diffrn_reflns_av_R_equivalents 0.0479
_diffrn_reflns_av_sigmaI/netI 0.0296
_diffrn_reflns_limit_h_max 25
_diffrn_reflns_limit_h_min -23
_diffrn_reflns_limit_k_max 25
_diffrn_reflns_limit_k_min -25
_diffrn_reflns_limit_l_max 13
_diffrn_reflns_limit_l_min -13
_diffrn_reflns_number 40986
_diffrn_reflns_theta_full 27.86
_diffrn_reflns_theta_max 27.86
_diffrn_reflns_theta_min 2.11
_diffrn_standards_decay_% 0
_diffrn_standards_interval_count 0
_diffrn_standards_interval_time 0
_diffrn_standards_number 0
_exptl_absorpt_coefficient_mu 0.079
_exptl_absorpt_correction_T_max 0.9953
_exptl_absorpt_correction_T_min 0.9890
_exptl_absorpt_correction_type multi-scan
_exptl_absorpt_process_details crystalclear
_exptl_crystal_density_diffrn 1.221
_exptl_crystal_density_method 'not measured'
_exptl_crystal_F_000 1266
_exptl_crystal_size_max 0.14
_exptl_crystal_size_mid 0.12
_exptl_crystal_size_min 0.06
_refine_diff_density_max 0.423
_refine_diff_density_min -0.189
_refine_diff_density_rms 0.061
_refine_ls_abs_structure_details 'Flack H D (1983), Acta Cryst. A39, 876-881'
_refine_ls_abs_structure_Flack 0.1(14)
_refine_ls_extinction_coef 0.029(3)
_refine_ls_extinction_expression Fc^*^=kFc[1+0.001xFc^2^\l^3^/sin(2\q)]^-1/4^
_refine_ls_extinction_method SHELXL
_refine_ls_goodness_of_fit_ref 1.105
_refine_ls_hydrogen_treatment constr
_refine_ls_matrix_type full
_refine_ls_number_parameters 319
_refine_ls_number_reflns 5167
_refine_ls_number_restraints 40
_refine_ls_restrained_S_all 1.109
_refine_ls_R_factor_all 0.0524
_refine_ls_R_factor_gt 0.0487
_refine_ls_shift/su_max 0.003
_refine_ls_shift/su_mean 0.000
_refine_ls_structure_factor_coef Fsqd
_refine_ls_weighting_details 'calc w=1/[\s^2^(Fo^2^)+(0.0829P)^2^+0.3867P] where P=(Fo^2^+2Fc^2^)/3'
_refine_ls_weighting_scheme calc
_refine_ls_wR_factor_gt 0.1341
_refine_ls_wR_factor_ref 0.1372
_reflns_number_gt 4828
_reflns_number_total 5167
_reflns_threshold_expression >2sigma(I)
_cod_data_source_file ol801711p_si_003.cif
_cod_data_source_block shelxl
_cod_depositor_comments
;
The following automatic conversions were performed:

'_symmetry_cell_setting' value 'Hexagonal' changed to 'hexagonal'
according to /home/saulius/struct/CIF-dictionaries/cif_core.dic
dictionary named 'cif_core.dic' version 2.4.1 from 2010-06-29.

Automatic conversion script
Id: cif_fix_values 1715 2011-07-08 13:25:40Z adriana 
;
_cod_original_cell_volume 3251.7(9)
_cod_original_sg_symbol_H-M P6(1)
_cod_original_formula_sum 'C25.50 H24 N2 O2.50'
_cod_database_code 1504885

loop_
_symmetry_equiv_pos_as_xyz
'x, y, z'
'-y, x-y, z+1/3'
'-x+y, -x, z+2/3'
'-x, -y, z+1/2'
'y, -x+y, z+5/6'
'x-y, x, z+1/6'

loop_
_atom_site_label
_atom_site_type_symbol
_atom_site_fract_x
_atom_site_fract_y
_atom_site_fract_z
_atom_site_U_iso_or_equiv
_atom_site_adp_type
_atom_site_occupancy
_atom_site_symmetry_multiplicity
_atom_site_calc_flag
_atom_site_refinement_flags
_atom_site_disorder_assembly
_atom_site_disorder_group
N1 N 0.86134(9) 0.35998(9) 0.39172(16) 0.0278(3) Uani 1 1 d . . .
N2 N 0.90437(9) 0.26152(9) 0.39718(15) 0.0264(3) Uani 1 1 d . . .
O1 O 0.91629(10) 0.42466(11) 0.19337(16) 0.0445(4) Uani 1 1 d . . .
O2 O 0.79912(10) 0.40791(10) 0.27049(16) 0.0443(4) Uani 1 1 d . . .
C1 C 0.86504(12) 0.39987(12) 0.2780(2) 0.0323(4) Uani 1 1 d . . .
C2 C 0.75179(12) 0.37746(13) 0.3891(2) 0.0346(4) Uani 1 1 d . . .
H2A H 0.6951 0.3403 0.3662 0.042 Uiso 1 1 calc R . .
H2B H 0.7548 0.4218 0.4429 0.042 Uiso 1 1 calc R . .
C3 C 0.78674(11) 0.33329(11) 0.4668(2) 0.0292(4) Uani 1 1 d . . .
H3A H 0.7512 0.2742 0.4570 0.035 Uiso 1 1 calc R . .
C4 C 0.80308(10) 0.35502(11) 0.61210(19) 0.0262(4) Uani 1 1 d . . .
C5 C 0.85272(13) 0.43430(12) 0.6498(2) 0.0351(4) Uani 1 1 d . . .
H5A H 0.8748 0.4748 0.5837 0.042 Uiso 1 1 calc R . .
C6 C 0.87031(14) 0.45488(14) 0.7826(2) 0.0418(5) Uani 1 1 d . . .
H6A H 0.9042 0.5091 0.8073 0.050 Uiso 1 1 calc R . .
C7 C 0.83836(14) 0.39612(17) 0.8786(2) 0.0431(6) Uani 1 1 d . . .
H7A H 0.8505 0.4097 0.9697 0.052 Uiso 1 1 calc R . .
C8 C 0.78878(15) 0.31771(16) 0.8421(2) 0.0462(6) Uani 1 1 d . . .
H8A H 0.7665 0.2775 0.9087 0.055 Uiso 1 1 calc R . .
C9 C 0.77089(13) 0.29662(13) 0.7095(2) 0.0364(5) Uani 1 1 d . . .
H9A H 0.7367 0.2423 0.6856 0.044 Uiso 1 1 calc R . .
C10 C 0.91795(10) 0.33814(11) 0.42728(19) 0.0263(4) Uani 1 1 d . . .
C11 C 0.98594(11) 0.37924(12) 0.50165(19) 0.0291(4) Uani 1 1 d . . .
H11A H 1.0074 0.4319 0.5359 0.035 Uiso 1 1 calc R . .
C12 C 1.01822(11) 0.32759(12) 0.51765(19) 0.0290(4) Uani 1 1 d . . .
C13 C 0.96663(10) 0.25479(11) 0.45305(18) 0.0267(4) Uani 1 1 d . . .
C14 C 0.98134(11) 0.19119(12) 0.4491(2) 0.0324(4) Uani 1 1 d . . .
H14A H 0.9457 0.1424 0.4059 0.039 Uiso 1 1 calc R . .
C15 C 1.05044(12) 0.20223(14) 0.5111(2) 0.0359(4) Uani 1 1 d . . .
H15A H 1.0617 0.1597 0.5106 0.043 Uiso 1 1 calc R . .
C16 C 1.10484(12) 0.27501(14) 0.5751(2) 0.0372(5) Uani 1 1 d . . .
C17 C 1.08790(11) 0.33665(13) 0.5791(2) 0.0342(4) Uani 1 1 d . . .
H17A H 1.1233 0.3852 0.6232 0.041 Uiso 1 1 calc R . .
C18 C 1.18066(15) 0.28509(19) 0.6359(3) 0.0501(6) Uani 1 1 d . . .
H18A H 1.2235 0.3407 0.6259 0.075 Uiso 1 1 calc R . .
H18B H 1.1959 0.2497 0.5908 0.075 Uiso 1 1 calc R . .
H18C H 1.1719 0.2714 0.7305 0.075 Uiso 1 1 calc R . .
C19 C 0.83890(10) 0.20170(11) 0.32211(18) 0.0250(4) Uani 1 1 d . . .
C20 C 0.82760(12) 0.21601(12) 0.1909(2) 0.0306(4) Uani 1 1 d . . .
H20A H 0.8635 0.2654 0.1496 0.037 Uiso 1 1 calc R . .
C21 C 0.76242(12) 0.15644(11) 0.1200(2) 0.0310(4) Uani 1 1 d . . .
H21A H 0.7543 0.1663 0.0305 0.037 Uiso 1 1 calc R . .
C22 C 0.70925(11) 0.08307(11) 0.17765(19) 0.0268(4) Uani 1 1 d . . .
C23 C 0.72288(12) 0.07046(12) 0.3083(2) 0.0317(4) Uani 1 1 d . . .
H23A H 0.6876 0.0207 0.3493 0.038 Uiso 1 1 calc R . .
C24 C 0.78677(11) 0.12870(11) 0.3811(2) 0.0299(4) Uani 1 1 d . . .
H24A H 0.7948 0.1186 0.4705 0.036 Uiso 1 1 calc R . .
C25 C 0.63848(12) 0.02077(12) 0.1003(2) 0.0354(4) Uani 1 1 d . . .
H25A H 0.6195 -0.0319 0.1406 0.053 Uiso 1 1 calc R . .
H25B H 0.6545 0.0200 0.0082 0.053 Uiso 1 1 calc R . .
H25C H 0.5955 0.0337 0.1020 0.053 Uiso 1 1 calc R . .
O3 O -0.0694(5) -0.1636(6) 0.4470(10) 0.087(3) Uani 0.25 1 d PDU A 1
H3 H -0.0341 -0.1165 0.4745 0.131 Uiso 0.25 1 d PR A 1
C26 C -0.1459(6) -0.1637(7) 0.4349(10) 0.046(2) Uani 0.25 1 d PDU A 1
H26A H -0.1775 -0.1998 0.3654 0.069 Uiso 0.25 1 d PR A 1
H26B H -0.1743 -0.1810 0.5175 0.069 Uiso 0.25 1 d PR A 1
H26C H -0.1359 -0.1109 0.4143 0.069 Uiso 0.25 1 d PR A 1
O4 O 0.0091(9) -0.1019(10) 0.5655(19) 0.056(4) Uani 0.13 1 d PDU . 2
H4 H -0.0176 -0.1019 0.4987 0.084 Uiso 0.13 1 d PR . 2
C27 C 0.0248(17) -0.0351(12) 0.651(2) 0.068(6) Uani 0.13 1 d PDU . 2
H27A H 0.0728 -0.0188 0.7013 0.102 Uiso 0.13 1 d PR . 2
H27B H 0.0309 0.0087 0.5976 0.102 Uiso 0.13 1 d PR . 2
H27C H -0.0194 -0.0511 0.7109 0.102 Uiso 0.13 1 d PR . 2
O5 O 0.0189(12) -0.0696(12) 0.5080(19) 0.065(5) Uani 0.13 1 d PDU . 3
H5 H 0.0109 -0.0781 0.4250 0.098 Uiso 0.13 1 d PR . 3
C28 C -0.0076(16) -0.0159(14) 0.548(3) 0.065(6) Uani 0.13 1 d PDU . 3
H28A H 0.0387 0.0320 0.5790 0.098 Uiso 0.13 1 d PR . 3
H28B H -0.0322 -0.0030 0.4771 0.098 Uiso 0.13 1 d PR . 3
H28C H -0.0449 -0.0395 0.6202 0.098 Uiso 0.13 1 d PR . 3

loop_
_atom_site_aniso_label
_atom_site_aniso_U_11
_atom_site_aniso_U_22
_atom_site_aniso_U_33
_atom_site_aniso_U_23
_atom_site_aniso_U_13
_atom_site_aniso_U_12
N1 0.0270(7) 0.0305(8) 0.0244(8) 0.0002(6) 0.0010(6) 0.0133(6)
N2 0.0237(7) 0.0279(8) 0.0251(8) -0.0001(6) -0.0022(6) 0.0112(6)
O1 0.0458(9) 0.0611(10) 0.0283(8) 0.0100(7) 0.0061(7) 0.0282(8)
O2 0.0448(9) 0.0654(11) 0.0332(8) 0.0085(7) -0.0007(7) 0.0353(8)
C1 0.0344(10) 0.0377(10) 0.0257(9) -0.0018(8) -0.0039(8) 0.0186(8)
C2 0.0314(9) 0.0429(11) 0.0308(10) -0.0038(9) -0.0036(8) 0.0195(9)
C3 0.0232(8) 0.0253(8) 0.0334(10) -0.0040(7) 0.0022(7) 0.0078(7)
C4 0.0235(8) 0.0259(8) 0.0303(9) 0.0027(7) 0.0042(7) 0.0133(7)
C5 0.0438(11) 0.0279(9) 0.0281(10) 0.0011(8) 0.0020(8) 0.0138(8)
C6 0.0504(12) 0.0452(12) 0.0339(11) -0.0085(10) -0.0059(10) 0.0270(10)
C7 0.0475(12) 0.0747(17) 0.0238(10) 0.0014(10) 0.0014(9) 0.0431(13)
C8 0.0442(12) 0.0610(15) 0.0386(12) 0.0227(11) 0.0114(10) 0.0302(12)
C9 0.0307(9) 0.0333(10) 0.0436(12) 0.0132(9) 0.0056(8) 0.0148(8)
C10 0.0250(8) 0.0304(9) 0.0212(8) 0.0003(7) 0.0019(7) 0.0121(7)
C11 0.0258(8) 0.0311(9) 0.0234(8) -0.0010(7) 0.0014(7) 0.0091(7)
C12 0.0247(8) 0.0377(10) 0.0190(8) 0.0005(7) 0.0019(7) 0.0115(8)
C13 0.0223(8) 0.0330(9) 0.0217(8) 0.0028(7) 0.0013(7) 0.0115(7)
C14 0.0275(9) 0.0368(10) 0.0315(10) 0.0044(8) 0.0017(8) 0.0151(8)
C15 0.0315(9) 0.0469(11) 0.0340(11) 0.0058(9) 0.0027(8) 0.0233(9)
C16 0.0287(9) 0.0569(13) 0.0263(10) 0.0033(9) 0.0007(8) 0.0217(9)
C17 0.0246(8) 0.0482(11) 0.0247(9) -0.0014(8) 0.0008(7) 0.0144(8)
C18 0.0382(11) 0.0778(18) 0.0431(13) -0.0040(12) -0.0083(10) 0.0356(12)
C19 0.0228(8) 0.0270(8) 0.0242(9) -0.0005(7) -0.0002(7) 0.0117(7)
C20 0.0300(9) 0.0300(9) 0.0257(9) 0.0026(7) 0.0012(7) 0.0104(7)
C21 0.0344(9) 0.0318(9) 0.0245(9) -0.0010(7) -0.0024(8) 0.0147(8)
C22 0.0263(8) 0.0282(8) 0.0279(9) -0.0046(7) -0.0017(7) 0.0152(7)
C23 0.0297(9) 0.0254(8) 0.0341(10) 0.0036(7) 0.0014(8) 0.0092(7)
C24 0.0303(9) 0.0293(9) 0.0264(9) 0.0050(7) -0.0018(7) 0.0120(8)
C25 0.0326(10) 0.0301(9) 0.0406(11) -0.0095(8) -0.0063(9) 0.0135(8)
O3 0.094(6) 0.081(5) 0.076(6) -0.001(5) 0.026(5) 0.036(5)
C26 0.066(5) 0.055(5) 0.030(4) -0.011(4) 0.006(4) 0.040(5)
O4 0.036(6) 0.057(7) 0.061(8) 0.005(6) 0.025(6) 0.014(5)
C27 0.071(10) 0.067(10) 0.060(9) 0.033(8) 0.018(8) 0.030(7)
O5 0.070(8) 0.070(8) 0.050(7) -0.006(7) -0.004(7) 0.031(7)
C28 0.057(9) 0.066(9) 0.073(10) 0.001(8) -0.011(8) 0.032(8)

loop_
_atom_type_symbol
_atom_type_description
_atom_type_scat_dispersion_real
_atom_type_scat_dispersion_imag
_atom_type_scat_source
C C 0.0033 0.0016 'International Tables Vol C Tables 4.2.6.8 and 6.1.1.4'
H H 0.0000 0.0000 'International Tables Vol C Tables 4.2.6.8 and 6.1.1.4'
N N 0.0061 0.0033 'International Tables Vol C Tables 4.2.6.8 and 6.1.1.4'
O O 0.0106 0.0060 'International Tables Vol C Tables 4.2.6.8 and 6.1.1.4'

loop_
_geom_angle_atom_site_label_1
_geom_angle_atom_site_label_2
_geom_angle_atom_site_label_3
_geom_angle
_geom_angle_site_symmetry_1
_geom_angle_site_symmetry_3
C1 N1 C10 123.84(16) . .
C1 N1 C3 113.26(16) . .
C10 N1 C3 122.53(16) . .
C13 N2 C10 107.30(14) . .
C13 N2 C19 126.49(16) . .
C10 N2 C19 126.21(15) . .
C1 O2 C2 110.31(16) . .
O1 C1 O2 123.0(2) . .
O1 C1 N1 128.15(19) . .
O2 C1 N1 108.89(18) . .
O2 C2 C3 106.44(16) . .
O2 C2 H2A 110.4 . .
C3 C2 H2A 110.4 . .
O2 C2 H2B 110.4 . .
C3 C2 H2B 110.4 . .
H2A C2 H2B 108.6 . .
N1 C3 C4 111.57(15) . .
N1 C3 C2 99.72(15) . .
C4 C3 C2 115.23(16) . .
N1 C3 H3A 110.0 . .
C4 C3 H3A 110.0 . .
C2 C3 H3A 110.0 . .
C9 C4 C5 118.98(19) . .
C9 C4 C3 120.85(17) . .
C5 C4 C3 120.14(17) . .
C6 C5 C4 120.8(2) . .
C6 C5 H5A 119.6 . .
C4 C5 H5A 119.6 . .
C7 C6 C5 119.6(2) . .
C7 C6 H6A 120.2 . .
C5 C6 H6A 120.2 . .
C8 C7 C6 119.8(2) . .
C8 C7 H7A 120.1 . .
C6 C7 H7A 120.1 . .
C7 C8 C9 120.9(2) . .
C7 C8 H8A 119.6 . .
C9 C8 H8A 119.6 . .
C4 C9 C8 119.8(2) . .
C4 C9 H9A 120.1 . .
C8 C9 H9A 120.1 . .
C11 C10 N2 110.46(16) . .
C11 C10 N1 129.21(18) . .
N2 C10 N1 120.05(15) . .
C10 C11 C12 106.53(17) . .
C10 C11 H11A 126.7 . .
C12 C11 H11A 126.7 . .
C17 C12 C13 118.69(19) . .
C17 C12 C11 133.39(19) . .
C13 C12 C11 107.89(16) . .
N2 C13 C14 129.63(17) . .
N2 C13 C12 107.80(16) . .
C14 C13 C12 122.55(17) . .
C15 C14 C13 117.10(19) . .
C15 C14 H14A 121.4 . .
C13 C14 H14A 121.4 . .
C14 C15 C16 122.3(2) . .
C14 C15 H15A 118.9 . .
C16 C15 H15A 118.9 . .
C17 C16 C15 119.22(18) . .
C17 C16 C18 120.6(2) . .
C15 C16 C18 120.1(2) . .
C16 C17 C12 120.14(19) . .
C16 C17 H17A 119.9 . .
C12 C17 H17A 119.9 . .
C16 C18 H18A 109.5 . .
C16 C18 H18B 109.5 . .
H18A C18 H18B 109.5 . .
C16 C18 H18C 109.5 . .
H18A C18 H18C 109.5 . .
H18B C18 H18C 109.5 . .
C20 C19 C24 120.08(17) . .
C20 C19 N2 120.36(17) . .
C24 C19 N2 119.55(16) . .
C19 C20 C21 119.09(18) . .
C19 C20 H20A 120.5 . .
C21 C20 H20A 120.5 . .
C22 C21 C20 121.64(18) . .
C22 C21 H21A 119.2 . .
C20 C21 H21A 119.2 . .
C23 C22 C21 117.73(17) . .
C23 C22 C25 121.67(18) . .
C21 C22 C25 120.59(18) . .
C22 C23 C24 121.77(18) . .
C22 C23 H23A 119.1 . .
C24 C23 H23A 119.1 . .
C19 C24 C23 119.67(18) . .
C19 C24 H24A 120.2 . .
C23 C24 H24A 120.2 . .
C22 C25 H25A 109.5 . .
C22 C25 H25B 109.5 . .
H25A C25 H25B 109.5 . .
C22 C25 H25C 109.5 . .
H25A C25 H25C 109.5 . .
H25B C25 H25C 109.5 . .
C26 O3 H3 106.7 . .
C26 O3 H4 111.4 . .
H3 O3 H4 8.2 . .
O3 C26 H26A 109.3 . .
O3 C26 H26B 109.0 . .
H26A C26 H26B 109.5 . .
O3 C26 H26C 110.2 . .
H26A C26 H26C 109.5 . .
H26B C26 H26C 109.5 . .
C27 O4 C27 77.7(15) . 5_554
C27 O4 H3 118.9 . .
C27 O4 H3 41.9 5_554 .
C27 O4 H4 109.2 . .
C27 O4 H4 31.5 5_554 .
H3 O4 H4 12.0 . .
O4 C27 O4 117.4(17) . 6
O4 C27 C27 55.8(16) . 5_554
O4 C27 C27 150.1(12) 6 5_554
O4 C27 C27 153.0(18) . 6
O4 C27 C27 46.5(5) 6 6
C27 C27 C27 150.2(5) 5_554 6
O4 C27 H27A 110.0 . .
O4 C27 H27A 10.0 6 .
C27 C27 H27A 152.5 5_554 .
C27 C27 H27A 50.4 6 .
O4 C27 H27B 109.2 . .
O4 C27 H27B 100.0 6 .
C27 C27 H27B 62.0 5_554 .
C27 C27 H27B 96.1 6 .
H27A C27 H27B 109.5 . .
O4 C27 H27C 109.2 . .
O4 C27 H27C 111.1 6 .
C27 C27 H27C 97.9 5_554 .
C27 C27 H27C 69.1 6 .
H27A C27 H27C 109.5 . .
H27B C27 H27C 109.5 . .
O4 C27 H28A 112.1 . .
O4 C27 H28A 95.8 6 .
C27 C27 H28A 66.1 5_554 .
C27 C27 H28A 92.7 6 .
H27A C27 H28A 105.3 . .
H27B C27 H28A 4.2 . .
H27C C27 H28A 110.7 . .
O4 C27 H28C 92.8 . .
O4 C27 H28C 149.8 6 .
C27 C27 H28C 48.3 5_554 .
C27 C27 H28C 106.0 6 .
H27A C27 H28C 156.3 . .
H27B C27 H28C 66.6 . .
H27C C27 H28C 54.8 . .
H28A C27 H28C 70.0 . .
C28 O5 H3 100.0 . .
C28 O5 H4 97.2 . .
H3 O5 H4 11.2 . .
C28 O5 H5 108.8 . .
H3 O5 H5 60.2 . .
H4 O5 H5 71.3 . .
O5 C28 C28 82.2(16) . 5_554
O5 C28 C28 103.7(17) . 6
C28 C28 C28 171.0(7) 5_554 6
O5 C28 H27B 92.5 . .
C28 C28 H27B 130.1 5_554 .
C28 C28 H27B 43.9 6 .
O5 C28 H28A 107.0 . .
C28 C28 H28A 108.4 5_554 .
C28 C28 H28A 63.6 6 .
H27B C28 H28A 27.1 . .
O5 C28 H28B 112.2 . .
C28 C28 H28B 32.7 5_554 .
C28 C28 H28B 143.5 6 .
H27B C28 H28B 136.6 . .
H28A C28 H28B 109.5 . .
O5 C28 H28C 109.1 . .
C28 C28 H28C 134.7 5_554 .
C28 C28 H28C 50.1 6 .
H27B C28 H28C 94.0 . .
H28A C28 H28C 109.5 . .
H28B C28 H28C 109.5 . .

loop_
_geom_bond_atom_site_label_1
_geom_bond_atom_site_label_2
_geom_bond_distance
_geom_bond_site_symmetry_2
N1 C1 1.362(3) .
N1 C10 1.401(2) .
N1 C3 1.473(2) .
N2 C13 1.391(2) .
N2 C10 1.401(2) .
N2 C19 1.430(2) .
O1 C1 1.208(3) .
O2 C1 1.360(3) .
O2 C2 1.439(3) .
C2 C3 1.539(3) .
C2 H2A 0.9900 .
C2 H2B 0.9900 .
C3 C4 1.511(3) .
C3 H3A 1.0000 .
C4 C9 1.385(3) .
C4 C5 1.393(3) .
C5 C6 1.388(3) .
C5 H5A 0.9500 .
C6 C7 1.379(3) .
C6 H6A 0.9500 .
C7 C8 1.376(4) .
C7 H7A 0.9500 .
C8 C9 1.388(4) .
C8 H8A 0.9500 .
C9 H9A 0.9500 .
C10 C11 1.368(3) .
C11 C12 1.425(3) .
C11 H11A 0.9500 .
C12 C17 1.410(3) .
C12 C13 1.411(3) .
C13 C14 1.393(3) .
C14 C15 1.390(3) .
C14 H14A 0.9500 .
C15 C16 1.421(3) .
C15 H15A 0.9500 .
C16 C17 1.384(3) .
C16 C18 1.507(3) .
C17 H17A 0.9500 .
C18 H18A 0.9800 .
C18 H18B 0.9800 .
C18 H18C 0.9800 .
C19 C20 1.389(3) .
C19 C24 1.391(2) .
C20 C21 1.403(3) .
C20 H20A 0.9500 .
C21 C22 1.394(3) .
C21 H21A 0.9500 .
C22 C23 1.387(3) .
C22 C25 1.509(3) .
C23 C24 1.391(3) .
C23 H23A 0.9500 .
C24 H24A 0.9500 .
C25 H25A 0.9800 .
C25 H25B 0.9800 .
C25 H25C 0.9800 .
O3 C26 1.484(9) .
O3 H3 0.8650 .
O3 H4 1.2245 .
C26 H26A 0.9598 .
C26 H26B 0.9600 .
C26 H26C 0.9602 .
O4 C27 1.452(10) .
O4 C27 1.66(4) 5_554
O4 H3 1.1747 .
O4 H4 0.8469 .
C27 O4 1.66(4) 6
C27 C27 1.957(12) 5_554
C27 C27 1.957(12) 6
C27 H27A 0.9597 .
C27 H27B 0.9600 .
C27 H27C 0.9600 .
C27 H28A 1.3904 .
C27 H28C 1.3436 .
O5 C28 1.427(10) .
O5 H3 1.0275 .
O5 H4 0.6744 .
O5 H5 0.8506 .
C28 C28 1.699(4) 5_554
C28 C28 1.699(4) 6
C28 H27B 0.8178 .
C28 H28A 0.9600 .
C28 H28B 0.9599 .
C28 H28C 0.9601 .

loop_
_geom_torsion_atom_site_label_1
_geom_torsion_atom_site_label_2
_geom_torsion_atom_site_label_3
_geom_torsion_atom_site_label_4
_geom_torsion
_geom_torsion_site_symmetry_1
_geom_torsion_site_symmetry_4
C2 O2 C1 O1 -176.2(2) . .
C2 O2 C1 N1 4.5(2) . .
C10 N1 C1 O1 -2.4(3) . .
C3 N1 C1 O1 -175.5(2) . .
C10 N1 C1 O2 176.81(17) . .
C3 N1 C1 O2 3.7(2) . .
C1 O2 C2 C3 -10.4(2) . .
C1 N1 C3 C4 -131.59(18) . .
C10 N1 C3 C4 55.2(2) . .
C1 N1 C3 C2 -9.4(2) . .
C10 N1 C3 C2 177.39(16) . .
O2 C2 C3 N1 11.33(19) . .
O2 C2 C3 C4 130.87(17) . .
N1 C3 C4 C9 -121.88(19) . .
C2 C3 C4 C9 125.4(2) . .
N1 C3 C4 C5 56.4(2) . .
C2 C3 C4 C5 -56.4(2) . .
C9 C4 C5 C6 0.4(3) . .
C3 C4 C5 C6 -178.0(2) . .
C4 C5 C6 C7 0.1(3) . .
C5 C6 C7 C8 -0.6(3) . .
C6 C7 C8 C9 0.6(3) . .
C5 C4 C9 C8 -0.4(3) . .
C3 C4 C9 C8 177.96(19) . .
C7 C8 C9 C4 -0.1(3) . .
C13 N2 C10 C11 -0.9(2) . .
C19 N2 C10 C11 179.56(17) . .
C13 N2 C10 N1 -175.32(16) . .
C19 N2 C10 N1 5.1(3) . .
C1 N1 C10 C11 91.4(3) . .
C3 N1 C10 C11 -96.1(2) . .
C1 N1 C10 N2 -95.3(2) . .
C3 N1 C10 N2 77.2(2) . .
N2 C10 C11 C12 1.2(2) . .
N1 C10 C11 C12 175.04(18) . .
C10 C11 C12 C17 177.2(2) . .
C10 C11 C12 C13 -1.1(2) . .
C10 N2 C13 C14 -178.68(19) . .
C19 N2 C13 C14 0.9(3) . .
C10 N2 C13 C12 0.1(2) . .
C19 N2 C13 C12 179.71(17) . .
C17 C12 C13 N2 -178.03(17) . .
C11 C12 C13 N2 0.6(2) . .
C17 C12 C13 C14 0.9(3) . .
C11 C12 C13 C14 179.51(17) . .
N2 C13 C14 C15 177.98(18) . .
C12 C13 C14 C15 -0.7(3) . .
C13 C14 C15 C16 -0.6(3) . .
C14 C15 C16 C17 1.6(3) . .
C14 C15 C16 C18 -177.4(2) . .
C15 C16 C17 C12 -1.3(3) . .
C18 C16 C17 C12 177.7(2) . .
C13 C12 C17 C16 0.2(3) . .
C11 C12 C17 C16 -178.1(2) . .
C13 N2 C19 C20 -118.6(2) . .
C10 N2 C19 C20 61.0(2) . .
C13 N2 C19 C24 61.0(2) . .
C10 N2 C19 C24 -119.5(2) . .
C24 C19 C20 C21 1.0(3) . .
N2 C19 C20 C21 -179.46(17) . .
C19 C20 C21 C22 -0.6(3) . .
C20 C21 C22 C23 -0.1(3) . .
C20 C21 C22 C25 178.51(18) . .
C21 C22 C23 C24 0.5(3) . .
C25 C22 C23 C24 -178.11(19) . .
C20 C19 C24 C23 -0.6(3) . .
N2 C19 C24 C23 179.82(18) . .
C22 C23 C24 C19 -0.1(3) . .
C27 O4 C27 O4 -146.0(11) 5_554 6
C27 O4 C27 C27 168(3) 5_554 6
